data_1541286
loop_
_publ_author_name
'Nakabayashi, Y.'
'Imoto, S.'
'Hibiya, T.'
'Satoh, T.'
'Kubo, Y.'

_publ_section_title
;
 Synthesis and electrical properties of Pb2Ba2(Y1xCax)Cu3O8+y
;
_journal_name_full 'Molecular Crystals and Liquid Crystals'
_journal_page_first 171
_journal_page_last 175
_journal_volume 184
_journal_year 1990
_chemical_formula_sum 'Ba2 Cu3 O8 Pb2 Y'
_chemical_name_systematic 'Pb2 Ba2 Y Cu3 O8'
_space_group_IT_number 65
_symmetry_space_group_name_Hall '-C 2 2'
_symmetry_space_group_name_H-M 'C m m m'
_cell_angle_alpha 90
_cell_angle_beta 90
_cell_angle_gamma 90
_cell_formula_units_Z 2
_cell_length_a 5.471
_cell_length_b 5.5078
_cell_length_c 16.194
_cell_volume 487.977
_citation_journal_id_ASTM MCLCA5
_cod_data_source_file Nakabayashi_MCLCA5_1990_1463.cif
_cod_data_source_block Ba2Cu3O8Pb2Y1
_cod_original_cell_volume 487.9767
_cod_original_formula_sum 'Ba2 Cu3 O8 Pb2 Y1'
_cod_database_code 1541286

loop_
_symmetry_equiv_pos_as_xyz
x,y,z
-x,-y,z
x,-y,-z
-x,y,-z
-x,-y,-z
x,y,-z
-x,y,z
x,-y,z
x+1/2,y+1/2,z
-x+1/2,-y+1/2,z
x+1/2,-y+1/2,-z
-x+1/2,y+1/2,-z
-x+1/2,-y+1/2,-z
x+1/2,y+1/2,-z
-x+1/2,y+1/2,z
x+1/2,-y+1/2,z

loop_
_atom_site_label
_atom_site_type_symbol
_atom_site_fract_x
_atom_site_fract_y
_atom_site_fract_z
_atom_site_occupancy
_atom_site_U_iso_or_equiv
Y1 Y+3 0 0 0 1 0.0
Ba1 Ba+2 0 0 0.22306 1 0.0
O3 O-2 0.25 0.25 0.0876 0.5 0.0
Pb1 Pb+2 0.5 0 0.38934 1 0.0
O1 O-2 0.5 0 0.256 1 0.0
Cu2 Cu+1 0.5 0 0.1013 1 0.0
Cu1 Cu+1 0 0 0.5 1 0.0
O2 O-2 0.071 0.09 0.392 0.5 0.0
